data_2229569
loop_
_publ_author_name
'Hou, Huan-Fu'
'Zhang, Xiu-Ling'

_publ_section_title
;
 <i>catena</i>-Poly[[[diaquacadmium]-\m-2,2'-(1,2-phenylenedioxy)diacetato]
 monohydrate]
;
_journal_coeditor_code ZS2094
_journal_issue 3
_journal_name_full 'Acta Crystallographica Section E'
_journal_page_first m342
_journal_paper_doi 10.1107/S1600536811004867
_journal_volume 67
_journal_year 2011
_chemical_formula_iupac '[Cd (C10 H8 O6) (H2 O)2], H2 O'
_chemical_formula_moiety 'C10 H12 Cd O8, H2 O'
_chemical_formula_sum 'C10 H14 Cd O9'
_chemical_formula_weight 390.61
_chemical_name_systematic
;
<i>catena</i>-Poly[[[diaquacadmium]-\m-2,2'-(1,2-phenylenedioxy)diacetato]
monohydrate]
;
_space_group_IT_number 14
_symmetry_cell_setting monoclinic
_symmetry_space_group_name_Hall '-P 2yn'
_symmetry_space_group_name_H-M 'P 1 21/n 1'
_atom_sites_solution_primary direct
_atom_sites_solution_secondary difmap
_cell_angle_alpha 90.000
_cell_angle_beta 93.0830(10)
_cell_angle_gamma 90.000
_cell_formula_units_Z 4
_cell_length_a 7.6240(10)
_cell_length_b 7.1560(10)
_cell_length_c 23.190(2)
_cell_measurement_reflns_used 4670
_cell_measurement_temperature 296(2)
_cell_measurement_theta_max 27.53
_cell_measurement_theta_min 2.77
_cell_volume 1263.4(3)
_computing_cell_refinement 'SAINT (Bruker, 2007)'
_computing_data_collection 'APEX2 (Bruker, 2007)'
_computing_data_reduction 'SAINT (Bruker, 2007)'
_computing_molecular_graphics 'SHELXTL (Sheldrick, 2008)'
_computing_publication_material 'WinGX (Farrugia, 1999)'
_computing_structure_refinement 'SHELXL97 (Sheldrick, 2008)'
_computing_structure_solution 'SIR97 (Altomare <i>et al.</i>, 1999)'
_diffrn_ambient_temperature 296(2)
_diffrn_measured_fraction_theta_full 0.991
_diffrn_measured_fraction_theta_max 0.991
_diffrn_measurement_device_type 'Bruker APEXII CCD area-detector'
_diffrn_measurement_method '\f and \w'
_diffrn_radiation_monochromator graphite
_diffrn_radiation_source 'fine-focus sealed tube'
_diffrn_radiation_type MoK\a
_diffrn_radiation_wavelength 0.71073
_diffrn_reflns_av_R_equivalents 0.0173
_diffrn_reflns_av_sigmaI/netI 0.0200
_diffrn_reflns_limit_h_max 9
_diffrn_reflns_limit_h_min -9
_diffrn_reflns_limit_k_max 5
_diffrn_reflns_limit_k_min -9
_diffrn_reflns_limit_l_max 30
_diffrn_reflns_limit_l_min -29
_diffrn_reflns_number 7467
_diffrn_reflns_theta_full 27.55
_diffrn_reflns_theta_max 27.55
_diffrn_reflns_theta_min 1.76
_diffrn_standards_number 0
_exptl_absorpt_coefficient_mu 1.772
_exptl_absorpt_correction_T_max 0.7870
_exptl_absorpt_correction_T_min 0.6707
_exptl_absorpt_correction_type multi-scan
_exptl_absorpt_process_details '(SADABS; Bruker, 2001)'
_exptl_crystal_colour colorless
_exptl_crystal_density_diffrn 2.054
_exptl_crystal_density_method 'not measured'
_exptl_crystal_description block
_exptl_crystal_F_000 776
_exptl_crystal_size_max 0.25
_exptl_crystal_size_mid 0.20
_exptl_crystal_size_min 0.14
_refine_diff_density_max 0.523
_refine_diff_density_min -0.427
_refine_ls_extinction_method none
_refine_ls_goodness_of_fit_ref 1.048
_refine_ls_hydrogen_treatment constr
_refine_ls_matrix_type full
_refine_ls_number_parameters 181
_refine_ls_number_reflns 2893
_refine_ls_number_restraints 0
_refine_ls_restrained_S_all 1.048
_refine_ls_R_factor_all 0.0224
_refine_ls_R_factor_gt 0.0201
_refine_ls_shift/su_max 0.002
_refine_ls_shift/su_mean 0.000
_refine_ls_structure_factor_coef Fsqd
_refine_ls_weighting_details 'calc w=1/[\s^2^(Fo^2^)+(0.0217P)^2^+0.8227P] where P=(Fo^2^+2Fc^2^)/3'
_refine_ls_weighting_scheme calc
_refine_ls_wR_factor_gt 0.0482
_refine_ls_wR_factor_ref 0.0493
_reflns_number_gt 2676
_reflns_number_total 2893
_reflns_threshold_expression I>2\s(I)
_cod_data_source_file zs2094.cif
_cod_data_source_block I
_cod_original_sg_symbol_H-M 'P 21/n'
_cod_database_code 2229569
_cod_database_fobs_code 2229569

loop_
_symmetry_equiv_pos_as_xyz
'x, y, z'
'-x+1/2, y+1/2, -z+1/2'
'-x, -y, -z'
'x-1/2, -y-1/2, z-1/2'

loop_
_atom_site_type_symbol
_atom_site_label
_atom_site_fract_x
_atom_site_fract_y
_atom_site_fract_z
_atom_site_U_iso_or_equiv
_atom_site_adp_type
_atom_site_calc_flag
_atom_site_refinement_flags
_atom_site_occupancy
_atom_site_disorder_assembly
_atom_site_disorder_group
C C1 0.9769(3) 1.4246(3) 0.10705(9) 0.0281(4) Uani d . 1 . .
C C2 0.9052(3) 1.3164(3) 0.05451(8) 0.0262(4) Uani d . 1 . .
H H2A 0.8158 1.3898 0.0336 0.031 Uiso calc R 1 . .
H H2B 0.9990 1.2920 0.0289 0.031 Uiso calc R 1 . .
C C3 0.7673(2) 1.0222(3) 0.03073(8) 0.0220(4) Uani d . 1 . .
C C4 0.7833(3) 1.0442(3) -0.02803(8) 0.0258(4) Uani d . 1 . .
H H4 0.8419 1.1472 -0.0421 0.031 Uiso calc R 1 . .
C C5 0.7109(3) 0.9109(3) -0.06585(9) 0.0297(4) Uani d . 1 . .
H H5 0.7212 0.9252 -0.1054 0.036 Uiso calc R 1 . .
C C6 0.6246(3) 0.7584(3) -0.04544(9) 0.0302(4) Uani d . 1 . .
H H6 0.5769 0.6701 -0.0712 0.036 Uiso calc R 1 . .
C C7 0.6081(3) 0.7354(3) 0.01373(9) 0.0281(4) Uani d . 1 . .
H H7 0.5491 0.6324 0.0276 0.034 Uiso calc R 1 . .
C C8 0.6802(3) 0.8668(3) 0.05152(8) 0.0224(4) Uani d . 1 . .
C C9 0.5795(3) 0.7102(3) 0.13513(8) 0.0267(4) Uani d . 1 . .
H H9A 0.6249 0.5924 0.1215 0.032 Uiso calc R 1 . .
H H9B 0.4555 0.7172 0.1236 0.032 Uiso calc R 1 . .
C C10 0.6045(2) 0.7211(3) 0.20018(8) 0.0218(4) Uani d . 1 . .
Cd Cd1 0.834230(19) 1.08605(2) 0.178353(6) 0.02552(6) Uani d . 1 . .
O O1 1.0404(3) 1.5791(2) 0.09652(8) 0.0474(5) Uani d . 1 . .
O O2 0.9688(2) 1.3536(2) 0.15657(6) 0.0364(4) Uani d . 1 . .
O O3 0.8318(2) 1.1441(2) 0.07256(6) 0.0286(3) Uani d . 1 . .
O O4 0.6707(2) 0.8613(2) 0.11069(6) 0.0296(3) Uani d . 1 . .
O O5 0.6948(2) 0.8467(2) 0.22331(6) 0.0315(3) Uani d . 1 . .
O O6 0.53106(19) 0.59313(18) 0.22765(6) 0.0274(3) Uani d . 1 . .
O O1W 1.0606(2) 0.8817(2) 0.16508(7) 0.0370(4) Uani d . 1 . .
H H11W 1.1442 0.8811 0.1902 0.044 Uiso d R 1 . .
H H12W 1.0565 0.7756 0.1495 0.044 Uiso d R 1 . .
O O2W 0.5593(2) 1.2223(2) 0.18164(7) 0.0349(3) Uani d . 1 . .
H H21W 0.5675 1.3249 0.1990 0.042 Uiso d R 1 . .
H H22W 0.5013 1.1503 0.2021 0.042 Uiso d R 1 . .
O O3W 0.1714(2) 0.5083(3) 0.25089(8) 0.0464(4) Uani d . 1 . .
H H31W 0.2619 0.5523 0.2366 0.056 Uiso d R 1 . .
H H32W 0.1072 0.4657 0.2230 0.056 Uiso d R 1 . .

loop_
_atom_site_aniso_label
_atom_site_aniso_U_11
_atom_site_aniso_U_22
_atom_site_aniso_U_33
_atom_site_aniso_U_12
_atom_site_aniso_U_13
_atom_site_aniso_U_23
C1 0.0339(11) 0.0221(10) 0.0289(10) -0.0027(8) 0.0077(8) -0.0028(8)
C2 0.0357(11) 0.0191(9) 0.0239(9) -0.0037(8) 0.0043(8) 0.0035(7)
C3 0.0235(9) 0.0226(9) 0.0198(9) -0.0007(7) 0.0004(7) -0.0008(7)
C4 0.0292(10) 0.0281(10) 0.0205(9) -0.0020(8) 0.0037(7) 0.0030(8)
C5 0.0344(11) 0.0387(12) 0.0164(9) 0.0008(9) 0.0029(8) -0.0009(8)
C6 0.0362(11) 0.0331(11) 0.0211(9) -0.0040(9) -0.0010(8) -0.0056(8)
C7 0.0321(10) 0.0279(10) 0.0243(9) -0.0067(8) 0.0005(8) 0.0002(8)
C8 0.0264(10) 0.0249(9) 0.0160(8) -0.0004(8) 0.0007(7) 0.0019(7)
C9 0.0346(11) 0.0245(10) 0.0211(9) -0.0092(8) 0.0014(8) 0.0043(7)
C10 0.0226(9) 0.0209(9) 0.0220(9) 0.0029(7) 0.0023(7) 0.0044(7)
Cd1 0.03076(9) 0.02554(9) 0.02014(8) -0.00652(6) 0.00025(6) 0.00165(5)
O1 0.0815(14) 0.0236(8) 0.0382(10) -0.0203(8) 0.0143(9) -0.0043(7)
O2 0.0522(10) 0.0328(8) 0.0241(7) -0.0176(7) 0.0026(7) -0.0013(6)
O3 0.0426(8) 0.0255(7) 0.0178(7) -0.0125(6) 0.0021(6) 0.0009(5)
O4 0.0446(9) 0.0285(7) 0.0157(6) -0.0153(6) 0.0021(6) 0.0024(5)
O5 0.0389(8) 0.0353(8) 0.0204(7) -0.0119(7) 0.0006(6) 0.0027(6)
O6 0.0338(8) 0.0252(7) 0.0232(7) -0.0036(6) 0.0030(6) 0.0072(5)
O1W 0.0427(9) 0.0333(8) 0.0345(8) 0.0032(7) -0.0016(7) -0.0098(7)
O2W 0.0424(9) 0.0286(8) 0.0336(8) -0.0016(7) 0.0005(7) -0.0062(6)
O3W 0.0347(9) 0.0617(12) 0.0428(10) -0.0130(8) 0.0006(7) -0.0060(9)

loop_
_atom_type_symbol
_atom_type_description
_atom_type_scat_dispersion_real
_atom_type_scat_dispersion_imag
_atom_type_scat_source
C C 0.0033 0.0016 'International Tables Vol C Tables 4.2.6.8 and 6.1.1.4'
H H 0.0000 0.0000 'International Tables Vol C Tables 4.2.6.8 and 6.1.1.4'
O O 0.0106 0.0060 'International Tables Vol C Tables 4.2.6.8 and 6.1.1.4'
Cd Cd -0.8075 1.2024 'International Tables Vol C Tables 4.2.6.8 and 6.1.1.4'

loop_
_geom_angle_atom_site_label_1
_geom_angle_atom_site_label_2
_geom_angle_atom_site_label_3
_geom_angle_site_symmetry_1
_geom_angle_site_symmetry_3
_geom_angle
_geom_angle_publ_flag
O1 C1 O2 . . 125.4(2) ?
O1 C1 C2 . . 115.13(19) ?
O2 C1 C2 . . 119.45(17) ?
O3 C2 C1 . . 109.57(16) ?
O3 C2 H2A . . 109.8 ?
C1 C2 H2A . . 109.8 ?
O3 C2 H2B . . 109.8 ?
C1 C2 H2B . . 109.8 ?
H2A C2 H2B . . 108.2 ?
C4 C3 O3 . . 125.13(18) ?
C4 C3 C8 . . 120.01(17) ?
O3 C3 C8 . . 114.86(16) ?
C3 C4 C5 . . 119.38(19) ?
C3 C4 H4 . . 120.3 ?
C5 C4 H4 . . 120.3 ?
C6 C5 C4 . . 120.65(19) ?
C6 C5 H5 . . 119.7 ?
C4 C5 H5 . . 119.7 ?
C5 C6 C7 . . 120.26(19) ?
C5 C6 H6 . . 119.9 ?
C7 C6 H6 . . 119.9 ?
C8 C7 C6 . . 119.37(19) ?
C8 C7 H7 . . 120.3 ?
C6 C7 H7 . . 120.3 ?
O4 C8 C7 . . 124.89(17) ?
O4 C8 C3 . . 114.77(16) ?
C7 C8 C3 . . 120.33(17) ?
O4 C9 C10 . . 108.73(15) ?
O4 C9 H9A . . 109.9 ?
C10 C9 H9A . . 109.9 ?
O4 C9 H9B . . 109.9 ?
C10 C9 H9B . . 109.9 ?
H9A C9 H9B . . 108.3 ?
O5 C10 O6 . . 124.02(18) ?
O5 C10 C9 . . 120.46(16) ?
O6 C10 C9 . . 115.50(17) ?
O2 Cd1 O1W . . 99.05(8) ?
O2 Cd1 O5 . . 165.45(5) ?
O1W Cd1 O5 . . 87.45(7) ?
O2 Cd1 O2W . . 94.24(7) ?
O1W Cd1 O2W . . 163.87(6) ?
O5 Cd1 O2W . . 81.78(7) ?
O2 Cd1 O6 . 2_655 90.47(5) ?
O1W Cd1 O6 . 2_655 81.05(6) ?
O5 Cd1 O6 . 2_655 77.63(5) ?
O2W Cd1 O6 . 2_655 108.07(5) ?
O2 Cd1 O3 . . 67.33(5) ?
O1W Cd1 O3 . . 86.56(6) ?
O5 Cd1 O3 . . 126.40(5) ?
O2W Cd1 O3 . . 90.19(5) ?
O6 Cd1 O3 2_655 . 152.55(5) ?
O2 Cd1 O4 . . 128.28(5) ?
O1W Cd1 O4 . . 82.00(7) ?
O5 Cd1 O4 . . 65.31(5) ?
O2W Cd1 O4 . . 82.60(6) ?
O6 Cd1 O4 2_655 . 139.69(5) ?
O3 Cd1 O4 . . 61.11(5) ?
C1 O2 Cd1 . . 126.53(13) ?
C3 O3 C2 . . 118.18(15) ?
C3 O3 Cd1 . . 124.97(11) ?
C2 O3 Cd1 . . 116.84(11) ?
C8 O4 C9 . . 118.20(15) ?
C8 O4 Cd1 . . 123.27(11) ?
C9 O4 Cd1 . . 118.19(11) ?
C10 O5 Cd1 . . 127.30(13) ?
C10 O6 Cd1 . 2_645 107.39(12) ?
Cd1 O1W H11W . . 117.3 ?
Cd1 O1W H12W . . 128.5 ?
H11W O1W H12W . . 107.6 ?
Cd1 O2W H21W . . 109.9 ?
Cd1 O2W H22W . . 105.4 ?
H21W O2W H22W . . 107.1 ?
H31W O3W H32W . . 106.7 ?

loop_
_geom_bond_atom_site_label_1
_geom_bond_atom_site_label_2
_geom_bond_site_symmetry_2
_geom_bond_distance
_geom_bond_publ_flag
C1 O1 . 1.237(3) ?
C1 O2 . 1.260(3) ?
C1 C2 . 1.520(3) ?
C2 O3 . 1.427(2) ?
C2 H2A . 0.9700 ?
C2 H2B . 0.9700 ?
C3 C4 . 1.383(3) ?
C3 O3 . 1.375(2) ?
C3 C8 . 1.394(3) ?
C4 C5 . 1.390(3) ?
C4 H4 . 0.9300 ?
C5 C6 . 1.372(3) ?
C5 H5 . 0.9300 ?
C6 C7 . 1.394(3) ?
C6 H6 . 0.9300 ?
C7 C8 . 1.380(3) ?
C7 H7 . 0.9300 ?
C8 O4 . 1.379(2) ?
C9 O4 . 1.420(2) ?
C9 C10 . 1.512(3) ?
C9 H9A . 0.9700 ?
C9 H9B . 0.9700 ?
C10 O5 . 1.237(2) ?
C10 O6 . 1.263(2) ?
Cd1 O2 . 2.2424(19) ?
Cd1 O1W . 2.2957(19) ?
Cd1 O5 . 2.2956(17) ?
Cd1 O2W . 2.316(2) ?
Cd1 O6 2_655 2.3596(15) ?
Cd1 O3 . 2.4874(14) ?
Cd1 O4 . 2.5285(16) ?
O6 Cd1 2_645 2.3596(15) ?
O1W H11W . 0.8397 ?
O1W H12W . 0.8402 ?
O2W H21W . 0.8383 ?
O2W H22W . 0.8414 ?
O3W H31W . 0.8417 ?
O3W H32W . 0.8470 ?

loop_
_geom_hbond_atom_site_label_D
_geom_hbond_atom_site_label_H
_geom_hbond_atom_site_label_A
_geom_hbond_site_symmetry_A
_geom_hbond_distance_DH
_geom_hbond_distance_HA
_geom_hbond_distance_DA
_geom_hbond_angle_DHA
O1W H11W O3W 2_655 0.84 2.11 2.892(3) 154
O1W H12W O1 1_545 0.84 1.87 2.686(2) 164
O2W H21W O6 1_565 0.84 2.06 2.873(3) 165
O2W H22W O3W 2 0.84 2.03 2.860(3) 170
O3W H31W O6 . 0.84 2.09 2.887(3) 157
O3W H32W O2 1_445 0.85 1.99 2.835(2) 176

loop_
_geom_torsion_atom_site_label_1
_geom_torsion_atom_site_label_2
_geom_torsion_atom_site_label_3
_geom_torsion_atom_site_label_4
_geom_torsion_site_symmetry_1
_geom_torsion_site_symmetry_2
_geom_torsion_site_symmetry_3
_geom_torsion_site_symmetry_4
_geom_torsion
_geom_torsion_publ_flag
O1 C1 C2 O3 . . . . -178.37(19) ?
O2 C1 C2 O3 . . . . 1.9(3) ?
O3 C3 C4 C5 . . . . -179.58(19) ?
C8 C3 C4 C5 . . . . 0.4(3) ?
C3 C4 C5 C6 . . . . -0.1(3) ?
C4 C5 C6 C7 . . . . 0.1(3) ?
C5 C6 C7 C8 . . . . -0.3(3) ?
C6 C7 C8 O4 . . . . 179.02(19) ?
C6 C7 C8 C3 . . . . 0.6(3) ?
C4 C3 C8 O4 . . . . -179.20(18) ?
O3 C3 C8 O4 . . . . 0.8(2) ?
C4 C3 C8 C7 . . . . -0.6(3) ?
O3 C3 C8 C7 . . . . 179.33(18) ?
O4 C9 C10 O5 . . . . -0.9(3) ?
O4 C9 C10 O6 . . . . -179.40(16) ?
O1 C1 O2 Cd1 . . . . 174.23(18) ?
C2 C1 O2 Cd1 . . . . -6.0(3) ?
O1W Cd1 O2 C1 . . . . 87.61(19) ?
O5 Cd1 O2 C1 . . . . -156.6(2) ?
O2W Cd1 O2 C1 . . . . -83.22(19) ?
O6 Cd1 O2 C1 2_655 . . . 168.62(19) ?
O3 Cd1 O2 C1 . . . . 5.22(17) ?
O4 Cd1 O2 C1 . . . . 0.7(2) ?
C4 C3 O3 C2 . . . . 6.8(3) ?
C8 C3 O3 C2 . . . . -173.16(17) ?
C4 C3 O3 Cd1 . . . . -172.35(15) ?
C8 C3 O3 Cd1 . . . . 7.7(2) ?
C1 C2 O3 C3 . . . . -176.97(17) ?
C1 C2 O3 Cd1 . . . . 2.2(2) ?
O2 Cd1 O3 C3 . . . . 175.58(16) ?
O1W Cd1 O3 C3 . . . . 74.28(16) ?
O5 Cd1 O3 C3 . . . . -10.00(17) ?
O2W Cd1 O3 C3 . . . . -89.91(15) ?
O6 Cd1 O3 C3 2_655 . . . 137.30(14) ?
O4 Cd1 O3 C3 . . . . -8.48(14) ?
O2 Cd1 O3 C2 . . . . -3.57(13) ?
O1W Cd1 O3 C2 . . . . -104.87(14) ?
O5 Cd1 O3 C2 . . . . 170.85(12) ?
O2W Cd1 O3 C2 . . . . 90.94(14) ?
O6 Cd1 O3 C2 2_655 . . . -41.85(19) ?
O4 Cd1 O3 C2 . . . . 172.37(15) ?
C7 C8 O4 C9 . . . . -0.3(3) ?
C3 C8 O4 C9 . . . . 178.21(17) ?
C7 C8 O4 Cd1 . . . . 172.86(15) ?
C3 C8 O4 Cd1 . . . . -8.6(2) ?
C10 C9 O4 C8 . . . . 173.41(16) ?
C10 C9 O4 Cd1 . . . . -0.1(2) ?
O2 Cd1 O4 C8 . . . . 13.52(17) ?
O1W Cd1 O4 C8 . . . . -81.73(15) ?
O5 Cd1 O4 C8 . . . . -172.60(16) ?
O2W Cd1 O4 C8 . . . . 103.08(15) ?
O6 Cd1 O4 C8 2_655 . . . -147.63(13) ?
O3 Cd1 O4 C8 . . . . 8.75(14) ?
O2 Cd1 O4 C9 . . . . -173.33(13) ?
O1W Cd1 O4 C9 . . . . 91.42(15) ?
O5 Cd1 O4 C9 . . . . 0.55(13) ?
O2W Cd1 O4 C9 . . . . -83.77(14) ?
O6 Cd1 O4 C9 2_655 . . . 25.53(18) ?
O3 Cd1 O4 C9 . . . . -178.10(16) ?
O6 C10 O5 Cd1 . . . . -179.96(13) ?
C9 C10 O5 Cd1 . . . . 1.6(3) ?
O2 Cd1 O5 C10 . . . . 159.4(2) ?
O1W Cd1 O5 C10 . . . . -83.56(17) ?
O2W Cd1 O5 C10 . . . . 84.40(17) ?
O6 Cd1 O5 C10 2_655 . . . -164.95(18) ?
O3 Cd1 O5 C10 . . . . 0.3(2) ?
O4 Cd1 O5 C10 . . . . -1.19(16) ?
O5 C10 O6 Cd1 . . . 2_645 -17.0(2) ?
C9 C10 O6 Cd1 . . . 2_645 161.49(13) ?
